data_1535211
loop_
_publ_author_name
'Bernet, K.'
'Hoppe, R.'

_publ_section_title
;
 Das erste quaternaere Oxostannat mit "Inselstruktur": Rb Na3 (Sn O4)
;
_journal_name_full 'Zeitschrift fuer Anorganische und Allgemeine Chemie'
_journal_page_first 101
_journal_page_last 112
_journal_volume 571
_journal_year 1989
_chemical_formula_sum 'Na3 O4 Rb Sn'
_chemical_name_systematic 'Rb Na3 (Sn O4)'
_space_group_IT_number 88
_symmetry_space_group_name_Hall '-I 4ad'
_symmetry_space_group_name_H-M 'I 41/a :2'
_cell_angle_alpha 90
_cell_angle_beta 90
_cell_angle_gamma 90
_cell_formula_units_Z 16
_cell_length_a 12.7957
_cell_length_b 12.7957
_cell_length_c 15.1085
_cell_volume 2473.714
_citation_journal_id_ASTM ZAACAB
_cod_data_source_file Bernet_ZAACAB_1989_1870.cif
_cod_data_source_block Na3O4Rb1Sn1
_cod_original_formula_sum 'Na3 O4 Rb1 Sn1'
_cod_database_code 1535211

loop_
_symmetry_equiv_pos_as_xyz
x,y,z
-y+3/4,x+1/4,z+1/4
-x+1/2,-y,z+1/2
y+3/4,-x+3/4,z+3/4
-x,-y,-z
y-3/4,-x-1/4,-z-1/4
x-1/2,y,-z-1/2
-y-3/4,x-3/4,-z-3/4
x+1/2,y+1/2,z+1/2
-y+5/4,x+3/4,z+3/4
-x+1,-y+1/2,z+1
y+5/4,-x+5/4,z+5/4
-x+1/2,-y+1/2,-z+1/2
y-1/4,-x+1/4,-z+1/4
x,y+1/2,-z
-y-1/4,x-1/4,-z-1/4

loop_
_atom_site_label
_atom_site_type_symbol
_atom_site_fract_x
_atom_site_fract_y
_atom_site_fract_z
_atom_site_occupancy
_atom_site_U_iso_or_equiv
Na3 Na+1 0.4965 0.114 0.1784 1 0.0
O2 O-2 0.9614 0.9 0.0849 1 0.0
Sn1 Sn+4 0.0372 0.9268 0.1953 1 0.0
O3 O-2 0.1631 0.8411 0.2017 1 0.0
O1 O-2 0.9473 0.9239 0.2999 1 0.0
O4 O-2 0.0792 0.0742 0.1847 1 0.0
Na2 Na+1 0.1574 0.2279 0.1935 1 0.0
Rb1 Rb+1 0.237 0.5189 0.1673 1 0.0
Na1 Na+1 0.8405 0.7802 0.3141 1 0.0
